data_2230891
loop_
_publ_author_name
'Wang, Ming-Shi'
'Li, Hai-Yan'
'Wu, Wei-Na'

_publ_section_title
;
 Bis[<i>N</i>-benzyl-2-(quinolin-8-yloxy)acetamide] monohydrate
;
_journal_coeditor_code VM2098
_journal_issue 7
_journal_name_full 'Acta Crystallographica Section E'
_journal_page_first o1558
_journal_paper_doi 10.1107/S1600536811019817
_journal_volume 67
_journal_year 2011
_chemical_formula_iupac '2C18 H16 N2 O2, H2 O'
_chemical_formula_moiety '2(C18 H16 N2 O2), H2 O'
_chemical_formula_sum 'C36 H34 N4 O5'
_chemical_formula_weight 602.67
_chemical_name_systematic
;
Bis[<i>N</i>-benzyl-2-(quinolin-8-yloxy)acetamide] monohydrate
;
_space_group_IT_number 14
_symmetry_cell_setting monoclinic
_symmetry_space_group_name_Hall '-P 2yn'
_symmetry_space_group_name_H-M 'P 1 21/n 1'
_atom_sites_solution_hydrogens geom
_atom_sites_solution_primary direct
_atom_sites_solution_secondary difmap
_audit_creation_method SHELXL-97
_cell_angle_alpha 90.00
_cell_angle_beta 101.066(2)
_cell_angle_gamma 90.00
_cell_formula_units_Z 4
_cell_length_a 13.7802(12)
_cell_length_b 12.3129(11)
_cell_length_c 18.9865(17)
_cell_measurement_reflns_used 2885
_cell_measurement_temperature 296(2)
_cell_measurement_theta_max 21.27
_cell_measurement_theta_min 2.36
_cell_volume 3161.6(5)
_computing_cell_refinement '<i>SAINT</i> (Bruker, 2007)'
_computing_data_collection '<i>APEX2</i> (Bruker, 2007)'
_computing_data_reduction '<i>SAINT</i> (Bruker, 2007)'
_computing_molecular_graphics '<i>SHELXTL</i> (Sheldrick, 2008)'
_computing_publication_material '<i>SHELXTL</i> (Sheldrick, 2008)'
_computing_structure_refinement '<i>SHELXL97</i> (Sheldrick, 2008)'
_computing_structure_solution '<i>SHELXS97</i> (Sheldrick, 2008)'
_diffrn_ambient_temperature 296(2)
_diffrn_measured_fraction_theta_full 0.999
_diffrn_measured_fraction_theta_max 0.999
_diffrn_measurement_device_type 'Bruker APEXII CCD'
_diffrn_measurement_method '\f and \w'
_diffrn_radiation_monochromator graphite
_diffrn_radiation_source 'fine-focus sealed tube'
_diffrn_radiation_type MoK\a
_diffrn_radiation_wavelength 0.71073
_diffrn_reflns_av_R_equivalents 0.0355
_diffrn_reflns_av_sigmaI/netI 0.0410
_diffrn_reflns_limit_h_max 7
_diffrn_reflns_limit_h_min -16
_diffrn_reflns_limit_k_max 14
_diffrn_reflns_limit_k_min -14
_diffrn_reflns_limit_l_max 22
_diffrn_reflns_limit_l_min -22
_diffrn_reflns_number 16274
_diffrn_reflns_theta_full 25.01
_diffrn_reflns_theta_max 25.01
_diffrn_reflns_theta_min 1.68
_diffrn_standards_number 0
_exptl_absorpt_coefficient_mu 0.086
_exptl_absorpt_correction_T_max 0.987
_exptl_absorpt_correction_T_min 0.984
_exptl_absorpt_correction_type multi-scan
_exptl_absorpt_process_details '(<i>SADABS</i>; Bruker, 2007)'
_exptl_crystal_colour block
_exptl_crystal_density_diffrn 1.266
_exptl_crystal_density_method 'not measured'
_exptl_crystal_description colorless
_exptl_crystal_F_000 1272
_exptl_crystal_size_max 0.21
_exptl_crystal_size_mid 0.16
_exptl_crystal_size_min 0.15
_refine_diff_density_max 0.152
_refine_diff_density_min -0.131
_refine_ls_extinction_coef 0.0044(3)
_refine_ls_extinction_expression Fc^*^=kFc[1+0.001xFc^2^\l^3^/sin(2\q)]^-1/4^
_refine_ls_extinction_method '<i>SHELXL97</i> (Sheldrick, 2008)'
_refine_ls_goodness_of_fit_ref 1.098
_refine_ls_hydrogen_treatment mixed
_refine_ls_matrix_type full
_refine_ls_number_parameters 413
_refine_ls_number_reflns 5562
_refine_ls_number_restraints 10
_refine_ls_restrained_S_all 1.101
_refine_ls_R_factor_all 0.0724
_refine_ls_R_factor_gt 0.0399
_refine_ls_shift/su_max 0.000
_refine_ls_shift/su_mean 0.000
_refine_ls_structure_factor_coef Fsqd
_refine_ls_weighting_details 'calc w=1/[\s^2^(Fo^2^)+(0.0263P)^2^+0.2500P] where P=(Fo^2^+2Fc^2^)/3'
_refine_ls_weighting_scheme calc
_refine_ls_wR_factor_gt 0.0795
_refine_ls_wR_factor_ref 0.0916
_reflns_number_gt 3572
_reflns_number_total 5562
_reflns_threshold_expression I>2\s(I)
_cod_data_source_file vm2098.cif
_cod_data_source_block I
_cod_original_sg_symbol_H-M 'P 21/n'
_cod_database_code 2230891
_cod_database_fobs_code 2230891

loop_
_symmetry_equiv_pos_as_xyz
'x, y, z'
'-x+1/2, y+1/2, -z+1/2'
'-x, -y, -z'
'x-1/2, -y-1/2, z-1/2'

loop_
_atom_site_type_symbol
_atom_site_label
_atom_site_fract_x
_atom_site_fract_y
_atom_site_fract_z
_atom_site_U_iso_or_equiv
_atom_site_adp_type
_atom_site_calc_flag
_atom_site_refinement_flags
_atom_site_occupancy
_atom_site_symmetry_multiplicity
_atom_site_disorder_assembly
_atom_site_disorder_group
C C1 0.87370(17) 0.35339(17) -0.11790(12) 0.0787(6) Uani d . 1 1 . .
H H1B 0.8560 0.2805 -0.1226 0.094 Uiso calc R 1 1 . .
C C2 0.91662(17) 0.3997(2) -0.17127(12) 0.0799(6) Uani d . 1 1 . .
H H2B 0.9271 0.3585 -0.2102 0.096 Uiso calc R 1 1 . .
C C3 0.94260(14) 0.50466(19) -0.16585(11) 0.0698(6) Uani d U 1 1 . .
H H3B 0.9714 0.5370 -0.2011 0.084 Uiso calc R 1 1 . .
C C4 0.92611(13) 0.56563(16) -0.10673(10) 0.0556(5) Uani d U 1 1 . .
C C5 0.95096(16) 0.67581(17) -0.09803(12) 0.0781(6) Uani d . 1 1 . .
H H5A 0.9810 0.7108 -0.1316 0.094 Uiso calc R 1 1 . .
C C6 0.93149(17) 0.73109(17) -0.04118(12) 0.0791(7) Uani d . 1 1 . .
H H6A 0.9477 0.8044 -0.0362 0.095 Uiso calc R 1 1 . .
C C7 0.88731(14) 0.68027(15) 0.01061(10) 0.0602(5) Uani d . 1 1 . .
H H7A 0.8741 0.7200 0.0494 0.072 Uiso calc R 1 1 . .
C C8 0.86372(12) 0.57322(13) 0.00444(9) 0.0464(4) Uani d . 1 1 . .
C C9 0.88205(12) 0.51216(14) -0.05517(9) 0.0469(4) Uani d . 1 1 . .
C C10 0.79939(13) 0.57628(14) 0.11195(9) 0.0531(5) Uani d . 1 1 . .
H H10A 0.7561 0.6366 0.0947 0.064 Uiso calc R 1 1 . .
H H10B 0.8604 0.6057 0.1393 0.064 Uiso calc R 1 1 . .
C C11 0.75101(12) 0.50584(15) 0.15982(10) 0.0507(5) Uani d . 1 1 . .
C C12 0.68556(13) 0.32963(15) 0.18443(10) 0.0628(5) Uani d . 1 1 . .
H H12A 0.7049 0.3466 0.2351 0.075 Uiso calc R 1 1 . .
H H12B 0.7050 0.2552 0.1777 0.075 Uiso calc R 1 1 . .
C C13 0.57463(13) 0.33827(13) 0.16305(10) 0.0501(5) Uani d . 1 1 . .
C C14 0.51693(15) 0.33263(15) 0.21406(11) 0.0618(5) Uani d . 1 1 . .
H H14A 0.5468 0.3241 0.2620 0.074 Uiso calc R 1 1 . .
C C15 0.41588(18) 0.33931(18) 0.19589(15) 0.0835(7) Uani d . 1 1 . .
H H15A 0.3781 0.3365 0.2315 0.100 Uiso calc R 1 1 . .
C C16 0.37050(18) 0.35013(18) 0.12556(18) 0.0915(8) Uani d . 1 1 . .
H H16A 0.3019 0.3536 0.1131 0.110 Uiso calc R 1 1 . .
C C17 0.4266(2) 0.35577(18) 0.07423(14) 0.0891(7) Uani d . 1 1 . .
H H17A 0.3962 0.3637 0.0263 0.107 Uiso calc R 1 1 . .
C C18 0.52845(18) 0.34986(16) 0.09251(11) 0.0748(6) Uani d . 1 1 . .
H H18A 0.5661 0.3537 0.0568 0.090 Uiso calc R 1 1 . .
C C19 0.91850(15) 0.82935(15) 0.58711(10) 0.0615(5) Uani d . 1 1 . .
H H19A 0.8792 0.8888 0.5702 0.074 Uiso calc R 1 1 . .
C C20 1.00696(16) 0.84872(16) 0.63498(10) 0.0664(6) Uani d . 1 1 . .
H H20A 1.0270 0.9192 0.6480 0.080 Uiso calc R 1 1 . .
C C21 1.06269(14) 0.76299(17) 0.66198(10) 0.0616(5) Uani d . 1 1 . .
H H21A 1.1219 0.7741 0.6941 0.074 Uiso calc R 1 1 . .
C C22 1.03174(13) 0.65699(14) 0.64190(9) 0.0489(4) Uani d . 1 1 . .
C C23 1.08454(14) 0.56364(17) 0.66969(10) 0.0621(5) Uani d . 1 1 . .
H H23A 1.1423 0.5705 0.7040 0.075 Uiso calc R 1 1 . .
C C24 1.05166(14) 0.46481(16) 0.64678(11) 0.0666(6) Uani d . 1 1 . .
H H24A 1.0867 0.4037 0.6661 0.080 Uiso calc R 1 1 . .
C C25 0.96578(13) 0.45142(15) 0.59436(10) 0.0589(5) Uani d . 1 1 . .
H H25A 0.9448 0.3821 0.5791 0.071 Uiso calc R 1 1 . .
C C26 0.91309(12) 0.53972(13) 0.56575(9) 0.0455(4) Uani d . 1 1 . .
C C27 0.94373(12) 0.64563(13) 0.59055(8) 0.0426(4) Uani d . 1 1 . .
C C28 0.80035(13) 0.43302(13) 0.48266(9) 0.0532(5) Uani d . 1 1 . .
H H28A 0.7779 0.3878 0.5182 0.064 Uiso calc R 1 1 . .
H H28B 0.8567 0.3976 0.4688 0.064 Uiso calc R 1 1 . .
C C29 0.71875(13) 0.44405(15) 0.41805(9) 0.0505(5) Uani d . 1 1 . .
C C30 0.60228(13) 0.56233(15) 0.34132(9) 0.0553(5) Uani d . 1 1 . .
H H30A 0.6172 0.5192 0.3020 0.066 Uiso calc R 1 1 . .
H H30B 0.6068 0.6382 0.3285 0.066 Uiso calc R 1 1 . .
C C31 0.49780(13) 0.53916(14) 0.34841(9) 0.0521(5) Uani d . 1 1 . .
C C32 0.47299(15) 0.47357(15) 0.40065(10) 0.0630(5) Uani d . 1 1 . .
H H32A 0.5229 0.4432 0.4349 0.076 Uiso calc R 1 1 . .
C C33 0.37549(19) 0.45171(19) 0.40346(13) 0.0830(7) Uani d . 1 1 . .
H H33A 0.3601 0.4075 0.4395 0.100 Uiso calc R 1 1 . .
C C34 0.30206(19) 0.4952(3) 0.35327(16) 0.1053(9) Uani d . 1 1 . .
H H34A 0.2363 0.4800 0.3545 0.126 Uiso calc R 1 1 . .
C C35 0.32491(18) 0.5613(3) 0.30124(14) 0.1105(10) Uani d . 1 1 . .
H H35A 0.2747 0.5915 0.2672 0.133 Uiso calc R 1 1 . .
C C36 0.42192(17) 0.5833(2) 0.29898(11) 0.0799(7) Uani d . 1 1 . .
H H36A 0.4366 0.6289 0.2634 0.096 Uiso calc R 1 1 . .
N N1 0.85643(11) 0.40589(12) -0.06099(8) 0.0617(4) Uani d . 1 1 . .
N N2 0.73869(11) 0.40108(12) 0.14402(8) 0.0618(4) Uani d . 1 1 . .
H H2A 0.7627 0.3748 0.1090 0.074 Uiso calc R 1 1 . .
N N3 0.88705(10) 0.73225(11) 0.56424(7) 0.0520(4) Uani d . 1 1 . .
N N4 0.67708(10) 0.54074(11) 0.40453(7) 0.0522(4) Uani d . 1 1 . .
H H4A 0.6951 0.5927 0.4344 0.063 Uiso calc R 1 1 . .
O O1 0.82035(9) 0.51697(9) 0.05242(6) 0.0553(3) Uani d . 1 1 . .
O O2 0.72574(9) 0.54811(10) 0.21194(7) 0.0646(4) Uani d . 1 1 . .
O O3 0.82985(8) 0.53630(8) 0.51330(6) 0.0529(3) Uani d . 1 1 . .
O O4 0.69461(9) 0.36261(10) 0.38143(6) 0.0639(4) Uani d . 1 1 . .
O O5 0.71153(10) 0.75704(10) 0.46479(7) 0.0636(4) Uani d D 1 1 . .
H H5B 0.6847(14) 0.8068(15) 0.4879(10) 0.095 Uiso d D 1 1 . .
H H5C 0.7673(12) 0.7433(16) 0.4947(10) 0.095 Uiso d D 1 1 . .

loop_
_atom_site_aniso_label
_atom_site_aniso_U_11
_atom_site_aniso_U_22
_atom_site_aniso_U_33
_atom_site_aniso_U_12
_atom_site_aniso_U_13
_atom_site_aniso_U_23
C1 0.0992(18) 0.0567(13) 0.0810(16) -0.0044(12) 0.0190(14) -0.0165(12)
C2 0.0878(17) 0.0883(18) 0.0662(14) 0.0106(14) 0.0211(13) -0.0160(13)
C3 0.0696(14) 0.0804(15) 0.0626(13) 0.0052(12) 0.0205(11) 0.0041(11)
C4 0.0543(12) 0.0619(12) 0.0525(11) 0.0013(9) 0.0146(9) 0.0029(9)
C5 0.0982(17) 0.0677(14) 0.0760(15) -0.0174(12) 0.0361(13) 0.0100(12)
C6 0.1123(19) 0.0511(12) 0.0811(15) -0.0213(12) 0.0364(14) 0.0007(11)
C7 0.0753(14) 0.0479(11) 0.0616(12) -0.0082(10) 0.0233(11) -0.0011(9)
C8 0.0450(10) 0.0435(10) 0.0520(11) -0.0021(8) 0.0126(9) 0.0067(9)
C9 0.0407(10) 0.0473(10) 0.0519(11) 0.0005(8) 0.0066(8) 0.0016(9)
C10 0.0550(12) 0.0507(11) 0.0568(11) 0.0011(9) 0.0189(10) 0.0008(9)
C11 0.0420(11) 0.0552(12) 0.0551(12) 0.0071(9) 0.0104(9) 0.0093(10)
C12 0.0583(13) 0.0586(12) 0.0729(13) -0.0076(10) 0.0159(11) 0.0134(10)
C13 0.0549(12) 0.0397(10) 0.0544(12) -0.0066(8) 0.0076(10) 0.0020(8)
C14 0.0631(14) 0.0586(12) 0.0647(13) -0.0057(10) 0.0147(11) 0.0054(10)
C15 0.0627(16) 0.0830(16) 0.110(2) 0.0028(12) 0.0284(15) 0.0045(14)
C16 0.0584(16) 0.0737(16) 0.134(2) 0.0036(12) -0.0031(18) 0.0037(16)
C17 0.089(2) 0.0841(17) 0.0795(18) -0.0030(15) -0.0198(16) 0.0007(13)
C18 0.0819(17) 0.0802(15) 0.0610(14) -0.0047(12) 0.0109(12) -0.0006(11)
C19 0.0735(15) 0.0461(11) 0.0645(12) 0.0022(10) 0.0121(11) -0.0047(10)
C20 0.0772(15) 0.0544(13) 0.0669(13) -0.0157(11) 0.0123(12) -0.0133(10)
C21 0.0568(13) 0.0722(14) 0.0538(12) -0.0127(11) 0.0056(10) -0.0077(10)
C22 0.0455(11) 0.0563(11) 0.0456(10) -0.0053(9) 0.0108(9) -0.0006(9)
C23 0.0495(12) 0.0729(14) 0.0600(12) -0.0027(10) 0.0007(10) 0.0103(11)
C24 0.0558(13) 0.0603(13) 0.0794(14) 0.0093(10) 0.0021(11) 0.0141(11)
C25 0.0545(12) 0.0469(11) 0.0734(13) 0.0010(9) 0.0071(10) 0.0034(10)
C26 0.0397(10) 0.0476(11) 0.0491(10) -0.0011(8) 0.0086(9) 0.0004(8)
C27 0.0428(10) 0.0441(10) 0.0430(10) 0.0002(8) 0.0135(8) 0.0010(8)
C28 0.0554(12) 0.0431(10) 0.0603(12) -0.0026(9) 0.0091(10) -0.0073(9)
C29 0.0538(12) 0.0485(11) 0.0512(11) -0.0078(9) 0.0154(9) -0.0055(9)
C30 0.0585(12) 0.0578(11) 0.0509(11) -0.0023(9) 0.0135(10) 0.0030(9)
C31 0.0554(12) 0.0586(12) 0.0441(10) -0.0001(9) 0.0139(10) -0.0082(9)
C32 0.0665(14) 0.0653(13) 0.0622(12) -0.0043(10) 0.0251(11) -0.0038(10)
C33 0.0854(18) 0.0910(17) 0.0835(17) -0.0175(14) 0.0439(15) -0.0149(13)
C34 0.0627(18) 0.165(3) 0.096(2) -0.0199(17) 0.0343(16) -0.035(2)
C35 0.0592(17) 0.193(3) 0.0783(18) 0.0145(18) 0.0098(14) -0.0052(19)
C36 0.0666(16) 0.1183(19) 0.0562(13) 0.0097(14) 0.0148(12) 0.0074(13)
N1 0.0702(11) 0.0470(9) 0.0685(11) -0.0041(8) 0.0150(9) -0.0059(8)
N2 0.0648(11) 0.0565(10) 0.0700(10) -0.0057(8) 0.0275(9) 0.0043(8)
N3 0.0569(10) 0.0424(9) 0.0556(9) 0.0026(7) 0.0082(8) -0.0024(7)
N4 0.0559(10) 0.0467(9) 0.0523(9) -0.0028(7) 0.0064(8) -0.0056(7)
O1 0.0655(8) 0.0461(7) 0.0601(8) -0.0063(6) 0.0267(7) -0.0006(6)
O2 0.0719(9) 0.0674(9) 0.0594(8) 0.0122(7) 0.0253(7) 0.0095(7)
O3 0.0496(8) 0.0419(7) 0.0631(8) 0.0008(5) 0.0009(6) -0.0079(6)
O4 0.0771(9) 0.0502(8) 0.0626(8) -0.0097(6) 0.0090(7) -0.0123(6)
O5 0.0640(10) 0.0484(8) 0.0742(10) 0.0110(6) 0.0025(7) -0.0026(7)

loop_
_atom_type_symbol
_atom_type_description
_atom_type_scat_dispersion_real
_atom_type_scat_dispersion_imag
_atom_type_scat_source
C C 0.0033 0.0016 'International Tables Vol C Tables 4.2.6.8 and 6.1.1.4'
H H 0.0000 0.0000 'International Tables Vol C Tables 4.2.6.8 and 6.1.1.4'
N N 0.0061 0.0033 'International Tables Vol C Tables 4.2.6.8 and 6.1.1.4'
O O 0.0106 0.0060 'International Tables Vol C Tables 4.2.6.8 and 6.1.1.4'

loop_
_geom_angle_atom_site_label_1
_geom_angle_atom_site_label_2
_geom_angle_atom_site_label_3
_geom_angle_site_symmetry_1
_geom_angle_site_symmetry_3
_geom_angle
_geom_angle_publ_flag
N1 C1 C2 . . 124.4(2) ?
N1 C1 H1B . . 117.8 ?
C2 C1 H1B . . 117.8 ?
C3 C2 C1 . . 119.0(2) ?
C3 C2 H2B . . 120.5 ?
C1 C2 H2B . . 120.5 ?
C2 C3 C4 . . 119.7(2) ?
C2 C3 H3B . . 120.2 ?
C4 C3 H3B . . 120.2 ?
C3 C4 C5 . . 122.57(19) ?
C3 C4 C9 . . 117.55(18) ?
C5 C4 C9 . . 119.88(18) ?
C6 C5 C4 . . 120.15(19) ?
C6 C5 H5A . . 119.9 ?
C4 C5 H5A . . 119.9 ?
C5 C6 C7 . . 121.20(19) ?
C5 C6 H6A . . 119.4 ?
C7 C6 H6A . . 119.4 ?
C8 C7 C6 . . 120.18(18) ?
C8 C7 H7A . . 119.9 ?
C6 C7 H7A . . 119.9 ?
C7 C8 O1 . . 124.16(16) ?
C7 C8 C9 . . 120.41(16) ?
O1 C8 C9 . . 115.42(15) ?
N1 C9 C4 . . 122.33(16) ?
N1 C9 C8 . . 119.51(16) ?
C4 C9 C8 . . 118.16(16) ?
O1 C10 C11 . . 111.48(15) ?
O1 C10 H10A . . 109.3 ?
C11 C10 H10A . . 109.3 ?
O1 C10 H10B . . 109.3 ?
C11 C10 H10B . . 109.3 ?
H10A C10 H10B . . 108.0 ?
O2 C11 N2 . . 123.42(17) ?
O2 C11 C10 . . 118.10(17) ?
N2 C11 C10 . . 118.47(17) ?
N2 C12 C13 . . 113.72(15) ?
N2 C12 H12A . . 108.8 ?
C13 C12 H12A . . 108.8 ?
N2 C12 H12B . . 108.8 ?
C13 C12 H12B . . 108.8 ?
H12A C12 H12B . . 107.7 ?
C14 C13 C18 . . 118.14(19) ?
C14 C13 C12 . . 120.18(17) ?
C18 C13 C12 . . 121.67(19) ?
C13 C14 C15 . . 121.3(2) ?
C13 C14 H14A . . 119.4 ?
C15 C14 H14A . . 119.4 ?
C16 C15 C14 . . 120.2(2) ?
C16 C15 H15A . . 119.9 ?
C14 C15 H15A . . 119.9 ?
C17 C16 C15 . . 119.3(2) ?
C17 C16 H16A . . 120.4 ?
C15 C16 H16A . . 120.4 ?
C16 C17 C18 . . 120.5(2) ?
C16 C17 H17A . . 119.7 ?
C18 C17 H17A . . 119.7 ?
C13 C18 C17 . . 120.5(2) ?
C13 C18 H18A . . 119.7 ?
C17 C18 H18A . . 119.7 ?
N3 C19 C20 . . 124.17(18) ?
N3 C19 H19A . . 117.9 ?
C20 C19 H19A . . 117.9 ?
C21 C20 C19 . . 118.50(18) ?
C21 C20 H20A . . 120.7 ?
C19 C20 H20A . . 120.8 ?
C20 C21 C22 . . 120.27(18) ?
C20 C21 H21A . . 119.9 ?
C22 C21 H21A . . 119.9 ?
C21 C22 C23 . . 123.33(17) ?
C21 C22 C27 . . 117.17(16) ?
C23 C22 C27 . . 119.49(16) ?
C24 C23 C22 . . 120.07(18) ?
C24 C23 H23A . . 120.0 ?
C22 C23 H23A . . 120.0 ?
C23 C24 C25 . . 121.55(18) ?
C23 C24 H24A . . 119.2 ?
C25 C24 H24A . . 119.2 ?
C26 C25 C24 . . 120.15(17) ?
C26 C25 H25A . . 119.9 ?
C24 C25 H25A . . 119.9 ?
C25 C26 O3 . . 125.07(16) ?
C25 C26 C27 . . 119.88(16) ?
O3 C26 C27 . . 115.06(14) ?
N3 C27 C22 . . 122.26(15) ?
N3 C27 C26 . . 118.97(15) ?
C22 C27 C26 . . 118.77(15) ?
O3 C28 C29 . . 111.27(14) ?
O3 C28 H28A . . 109.4 ?
C29 C28 H28A . . 109.4 ?
O3 C28 H28B . . 109.4 ?
C29 C28 H28B . . 109.4 ?
H28A C28 H28B . . 108.0 ?
O4 C29 N4 . . 124.27(17) ?
O4 C29 C28 . . 117.83(16) ?
N4 C29 C28 . . 117.90(15) ?
N4 C30 C31 . . 115.70(15) ?
N4 C30 H30A . . 108.4 ?
C31 C30 H30A . . 108.4 ?
N4 C30 H30B . . 108.4 ?
C31 C30 H30B . . 108.4 ?
H30A C30 H30B . . 107.4 ?
C32 C31 C36 . . 117.61(18) ?
C32 C31 C30 . . 123.63(17) ?
C36 C31 C30 . . 118.73(17) ?
C31 C32 C33 . . 121.5(2) ?
C31 C32 H32A . . 119.3 ?
C33 C32 H32A . . 119.3 ?
C34 C33 C32 . . 119.6(2) ?
C34 C33 H33A . . 120.2 ?
C32 C33 H33A . . 120.2 ?
C35 C34 C33 . . 119.9(2) ?
C35 C34 H34A . . 120.0 ?
C33 C34 H34A . . 120.0 ?
C34 C35 C36 . . 120.2(2) ?
C34 C35 H35A . . 119.9 ?
C36 C35 H35A . . 119.9 ?
C35 C36 C31 . . 121.2(2) ?
C35 C36 H36A . . 119.4 ?
C31 C36 H36A . . 119.4 ?
C1 N1 C9 . . 117.06(17) ?
C11 N2 C12 . . 121.60(16) ?
C11 N2 H2A . . 119.2 ?
C12 N2 H2A . . 119.2 ?
C19 N3 C27 . . 117.51(15) ?
C29 N4 C30 . . 122.57(15) ?
C29 N4 H4A . . 118.7 ?
C30 N4 H4A . . 118.7 ?
C8 O1 C10 . . 116.78(13) ?
C26 O3 C28 . . 117.29(12) ?
H5B O5 H5C . . 102.2(16) ?

loop_
_geom_bond_atom_site_label_1
_geom_bond_atom_site_label_2
_geom_bond_site_symmetry_2
_geom_bond_distance
_geom_bond_publ_flag
C1 N1 . 1.319(2) ?
C1 C2 . 1.390(3) ?
C1 H1B . 0.9300 ?
C2 C3 . 1.339(3) ?
C2 H2B . 0.9300 ?
C3 C4 . 1.405(2) ?
C3 H3B . 0.9300 ?
C4 C5 . 1.401(3) ?
C4 C9 . 1.410(2) ?
C5 C6 . 1.346(3) ?
C5 H5A . 0.9300 ?
C6 C7 . 1.400(3) ?
C6 H6A . 0.9300 ?
C7 C8 . 1.357(2) ?
C7 H7A . 0.9300 ?
C8 O1 . 1.3696(18) ?
C8 C9 . 1.421(2) ?
C9 N1 . 1.354(2) ?
C10 O1 . 1.4210(19) ?
C10 C11 . 1.502(2) ?
C10 H10A . 0.9700 ?
C10 H10B . 0.9700 ?
C11 O2 . 1.226(2) ?
C11 N2 . 1.328(2) ?
C12 N2 . 1.454(2) ?
C12 C13 . 1.508(2) ?
C12 H12A . 0.9700 ?
C12 H12B . 0.9700 ?
C13 C14 . 1.368(2) ?
C13 C18 . 1.375(3) ?
C14 C15 . 1.371(3) ?
C14 H14A . 0.9300 ?
C15 C16 . 1.368(3) ?
C15 H15A . 0.9300 ?
C16 C17 . 1.357(3) ?
C16 H16A . 0.9300 ?
C17 C18 . 1.381(3) ?
C17 H17A . 0.9300 ?
C18 H18A . 0.9300 ?
C19 N3 . 1.317(2) ?
C19 C20 . 1.394(2) ?
C19 H19A . 0.9300 ?
C20 C21 . 1.348(3) ?
C20 H20A . 0.9300 ?
C21 C22 . 1.403(2) ?
C21 H21A . 0.9300 ?
C22 C23 . 1.408(2) ?
C22 C27 . 1.410(2) ?
C23 C24 . 1.341(3) ?
C23 H23A . 0.9300 ?
C24 C25 . 1.402(2) ?
C24 H24A . 0.9300 ?
C25 C26 . 1.361(2) ?
C25 H25A . 0.9300 ?
C26 O3 . 1.3677(18) ?
C26 C27 . 1.423(2) ?
C27 N3 . 1.359(2) ?
C28 O3 . 1.4247(18) ?
C28 C29 . 1.503(2) ?
C28 H28A . 0.9700 ?
C28 H28B . 0.9700 ?
C29 O4 . 1.2292(19) ?
C29 N4 . 1.325(2) ?
C30 N4 . 1.449(2) ?
C30 C31 . 1.499(2) ?
C30 H30A . 0.9700 ?
C30 H30B . 0.9700 ?
C31 C32 . 1.372(2) ?
C31 C36 . 1.376(2) ?
C32 C33 . 1.381(3) ?
C32 H32A . 0.9300 ?
C33 C34 . 1.360(3) ?
C33 H33A . 0.9300 ?
C34 C35 . 1.362(3) ?
C34 H34A . 0.9300 ?
C35 C36 . 1.373(3) ?
C35 H35A . 0.9300 ?
C36 H36A . 0.9300 ?
N2 H2A . 0.8600 ?
N4 H4A . 0.8600 ?
O5 H5B . 0.875(14) ?
O5 H5C . 0.880(14) ?

loop_
_geom_hbond_atom_site_label_D
_geom_hbond_atom_site_label_H
_geom_hbond_atom_site_label_A
_geom_hbond_site_symmetry_A
_geom_hbond_distance_DH
_geom_hbond_distance_HA
_geom_hbond_distance_DA
_geom_hbond_angle_DHA
N2 H2A O5 2_645 0.86 2.09 2.903(2) 157
N4 H4A O5 . 0.86 2.10 2.9015(19) 154
O5 H5B N1 2_655 0.875(14) 2.010(15) 2.869(2) 166.7(18)
O5 H5C N3 . 0.880(14) 1.910(15) 2.7849(19) 172.5(19)

loop_
_geom_torsion_atom_site_label_1
_geom_torsion_atom_site_label_2
_geom_torsion_atom_site_label_3
_geom_torsion_atom_site_label_4
_geom_torsion_site_symmetry_1
_geom_torsion_site_symmetry_2
_geom_torsion_site_symmetry_3
_geom_torsion_site_symmetry_4
_geom_torsion
_geom_torsion_publ_flag
N1 C1 C2 C3 . . . . -0.2(3) ?
C1 C2 C3 C4 . . . . 0.0(3) ?
C2 C3 C4 C5 . . . . -179.6(2) ?
C2 C3 C4 C9 . . . . -0.1(3) ?
C3 C4 C5 C6 . . . . 178.5(2) ?
C9 C4 C5 C6 . . . . -1.0(3) ?
C4 C5 C6 C7 . . . . 0.7(3) ?
C5 C6 C7 C8 . . . . 0.4(3) ?
C6 C7 C8 O1 . . . . -179.94(17) ?
C6 C7 C8 C9 . . . . -1.1(3) ?
C3 C4 C9 N1 . . . . 0.4(3) ?
C5 C4 C9 N1 . . . . 179.90(17) ?
C3 C4 C9 C8 . . . . -179.18(15) ?
C5 C4 C9 C8 . . . . 0.4(3) ?
C7 C8 C9 N1 . . . . -178.87(16) ?
O1 C8 C9 N1 . . . . 0.1(2) ?
C7 C8 C9 C4 . . . . 0.7(2) ?
O1 C8 C9 C4 . . . . 179.66(14) ?
O1 C10 C11 O2 . . . . -177.43(14) ?
O1 C10 C11 N2 . . . . 3.2(2) ?
N2 C12 C13 C14 . . . . -141.83(17) ?
N2 C12 C13 C18 . . . . 39.4(2) ?
C18 C13 C14 C15 . . . . -0.6(3) ?
C12 C13 C14 C15 . . . . -179.42(18) ?
C13 C14 C15 C16 . . . . 1.0(3) ?
C14 C15 C16 C17 . . . . -1.0(3) ?
C15 C16 C17 C18 . . . . 0.5(4) ?
C14 C13 C18 C17 . . . . 0.1(3) ?
C12 C13 C18 C17 . . . . 178.91(18) ?
C16 C17 C18 C13 . . . . -0.1(3) ?
N3 C19 C20 C21 . . . . -2.6(3) ?
C19 C20 C21 C22 . . . . 0.1(3) ?
C20 C21 C22 C23 . . . . -177.88(18) ?
C20 C21 C22 C27 . . . . 2.9(3) ?
C21 C22 C23 C24 . . . . -178.48(19) ?
C27 C22 C23 C24 . . . . 0.7(3) ?
C22 C23 C24 C25 . . . . 1.0(3) ?
C23 C24 C25 C26 . . . . -0.5(3) ?
C24 C25 C26 O3 . . . . 178.38(16) ?
C24 C25 C26 C27 . . . . -1.8(3) ?
C21 C22 C27 N3 . . . . -3.9(2) ?
C23 C22 C27 N3 . . . . 176.83(16) ?
C21 C22 C27 C26 . . . . 176.37(16) ?
C23 C22 C27 C26 . . . . -2.9(2) ?
C25 C26 C27 N3 . . . . -176.31(16) ?
O3 C26 C27 N3 . . . . 3.6(2) ?
C25 C26 C27 C22 . . . . 3.4(2) ?
O3 C26 C27 C22 . . . . -176.72(13) ?
O3 C28 C29 O4 . . . . 171.37(15) ?
O3 C28 C29 N4 . . . . -9.1(2) ?
N4 C30 C31 C32 . . . . -18.7(3) ?
N4 C30 C31 C36 . . . . 163.07(17) ?
C36 C31 C32 C33 . . . . 0.5(3) ?
C30 C31 C32 C33 . . . . -177.74(17) ?
C31 C32 C33 C34 . . . . 0.5(3) ?
C32 C33 C34 C35 . . . . -1.0(4) ?
C33 C34 C35 C36 . . . . 0.5(4) ?
C34 C35 C36 C31 . . . . 0.4(4) ?
C32 C31 C36 C35 . . . . -0.9(3) ?
C30 C31 C36 C35 . . . . 177.4(2) ?
C2 C1 N1 C9 . . . . 0.4(3) ?
C4 C9 N1 C1 . . . . -0.5(3) ?
C8 C9 N1 C1 . . . . 179.00(17) ?
O2 C11 N2 C12 . . . . 5.6(3) ?
C10 C11 N2 C12 . . . . -175.07(15) ?
C13 C12 N2 C11 . . . . 79.7(2) ?
C20 C19 N3 C27 . . . . 1.6(3) ?
C22 C27 N3 C19 . . . . 1.7(2) ?
C26 C27 N3 C19 . . . . -178.58(16) ?
O4 C29 N4 C30 . . . . -4.5(3) ?
C28 C29 N4 C30 . . . . 175.96(15) ?
C31 C30 N4 C29 . . . . 87.4(2) ?
C7 C8 O1 C10 . . . . 0.1(2) ?
C9 C8 O1 C10 . . . . -178.87(14) ?
C11 C10 O1 C8 . . . . 179.32(13) ?
C25 C26 O3 C28 . . . . -4.9(2) ?
C27 C26 O3 C28 . . . . 175.27(14) ?
C29 C28 O3 C26 . . . . -170.51(13) ?

loop_
_cod_related_entry_id
_cod_related_entry_database
_cod_related_entry_code
1 ChemSpider 30656805
